data_7057915
loop_
_publ_author_name
'Ghosh, Dipankar'
'Ferfolja, Katja'
'Drabavi\<cius, \<Zygimantas'
'Steed, Jonathan W.'
'Damodaran, Krishna K.'

_publ_section_title
;
 Crystal habit modification of Cu(ii) isonicotinate--N-oxide complexes
 using gel phase crystallisation
;
_journal_issue 24
_journal_name_full 'New Journal of Chemistry'
_journal_page_first 19963
_journal_paper_doi 10.1039/C8NJ05036H
_journal_volume 42
_journal_year 2018
_chemical_formula_sum 'C24 H16 Cu3 N6 O18'
_chemical_formula_weight 867.05
_chemical_name_systematic 'Cu(II) isonicotinate-N-oxide'
_chemical_properties_physical Moisture-sensitive
_space_group_crystal_system monoclinic
_space_group_IT_number 14
_space_group_name_Hall '-P 2yn'
_space_group_name_H-M_alt 'P 1 21/n 1'
_symmetry_space_group_name_Hall '-P 2yn'
_symmetry_space_group_name_H-M 'P 1 21/n 1'
_atom_sites_solution_hydrogens geom
_audit_creation_method SHELXL-2014/7
_audit_update_record
;
2018-06-01 deposited with the CCDC.
2018-11-02 downloaded from the CCDC.
;
_cell_angle_alpha 90
_cell_angle_beta 103.646(9)
_cell_angle_gamma 90
_cell_formula_units_Z 2
_cell_length_a 8.892(2)
_cell_length_b 15.096(4)
_cell_length_c 11.178(3)
_cell_measurement_reflns_used 9020
_cell_measurement_temperature 150(2)
_cell_measurement_theta_max 35.72
_cell_measurement_theta_min 2.96
_cell_volume 1458.1(6)
_computing_cell_refinement 'SAINT V8.35A (?, 2016)'
_computing_data_collection 'SAINT V8.35A (?, 2016)'
_computing_data_reduction 'SAINT V8.35A (?, 2016)'
_computing_molecular_graphics 'MERCURY CSD 3.8'
_computing_publication_material 'MERCURY CSD 3.8'
_computing_structure_refinement 'SHELXL-2014/7 (Sheldrick, 2014)'
_computing_structure_solution 'SAINT V8.35A (?, 2016)'
_diffrn_ambient_temperature 150(2)
_diffrn_measured_fraction_theta_full 0.997
_diffrn_measured_fraction_theta_max 0.995
_diffrn_measurement_device_type 'Bruker APEX-II CCD'
_diffrn_measurement_method '\f and \w scans'
_diffrn_radiation_type MoK\a
_diffrn_radiation_wavelength 0.71073
_diffrn_reflns_av_R_equivalents 0.0520
_diffrn_reflns_av_unetI/netI 0.0182
_diffrn_reflns_Laue_measured_fraction_full 0.997
_diffrn_reflns_Laue_measured_fraction_max 0.995
_diffrn_reflns_limit_h_max 11
_diffrn_reflns_limit_h_min -11
_diffrn_reflns_limit_k_max 19
_diffrn_reflns_limit_k_min -19
_diffrn_reflns_limit_l_max 14
_diffrn_reflns_limit_l_min -14
_diffrn_reflns_number 50042
_diffrn_reflns_point_group_measured_fraction_full 0.997
_diffrn_reflns_point_group_measured_fraction_max 0.995
_diffrn_reflns_theta_full 25.242
_diffrn_reflns_theta_max 27.334
_diffrn_reflns_theta_min 2.968
_exptl_absorpt_coefficient_mu 2.267
_exptl_absorpt_correction_T_max 0.7470
_exptl_absorpt_correction_T_min 0.6640
_exptl_absorpt_correction_type multi-scan
_exptl_absorpt_process_details
'SADABS-2016/2 (Bruker,2016/2) was used for absorption correction. wR2(int) was 0.0944 before and 0.0693 after correction. The Ratio of minimum to maximum transmission is 0.8889. The \l/2 correction factor is Not present.'
_exptl_crystal_colour GREEN
_exptl_crystal_density_diffrn 1.975
_exptl_crystal_description PLATE
_exptl_crystal_F_000 866
_exptl_crystal_recrystallization_method 'Mixing metal salt and ligand in ethanol and heating'
_exptl_crystal_size_max 0.280
_exptl_crystal_size_mid 0.160
_exptl_crystal_size_min 0.080
_refine_diff_density_max 0.398
_refine_diff_density_min -0.339
_refine_diff_density_rms 0.063
_refine_ls_extinction_method none
_refine_ls_goodness_of_fit_ref 0.989
_refine_ls_hydrogen_treatment constr
_refine_ls_matrix_type full
_refine_ls_number_parameters 242
_refine_ls_number_reflns 3288
_refine_ls_number_restraints 0
_refine_ls_restrained_S_all 0.989
_refine_ls_R_factor_all 0.0247
_refine_ls_R_factor_gt 0.0218
_refine_ls_shift/su_max 0.001
_refine_ls_shift/su_mean 0.000
_refine_ls_structure_factor_coef Fsqd
_refine_ls_weighting_details 'w=1/[\s^2^(Fo^2^)+(0.0319P)^2^+1.4595P] where P=(Fo^2^+2Fc^2^)/3'
_refine_ls_weighting_scheme calc
_refine_ls_wR_factor_gt 0.0581
_refine_ls_wR_factor_ref 0.0597
_reflns_Friedel_coverage 0.000
_reflns_number_gt 3052
_reflns_number_total 3288
_reflns_threshold_expression 'I > 2\s(I)'
_cod_data_source_file c8nj05036h2.cif
_cod_data_source_block mo_dg011412_0m_shelxl_a
_cod_depositor_comments 'Adding full bibliography for 7057915.cif.'
_cod_original_cell_volume 1458.0(7)
_cod_database_code 7057915
_shelx_shelxl_version_number 2014/7
_shelx_space_group_comment
;
The symmetry employed for this shelxl refinement is uniquely defined
by the following loop, which should always be used as a source of
symmetry information in preference to the above space-group names.
They are only intended as comments.
;
_shelx_estimated_absorpt_t_min 0.569
_shelx_estimated_absorpt_t_max 0.839

loop_
_space_group_symop_operation_xyz
'x, y, z'
'-x+1/2, y+1/2, -z+1/2'
'-x, -y, -z'
'x-1/2, -y-1/2, z-1/2'

loop_
_atom_site_label
_atom_site_type_symbol
_atom_site_fract_x
_atom_site_fract_y
_atom_site_fract_z
_atom_site_U_iso_or_equiv
_atom_site_adp_type
_atom_site_occupancy
_atom_site_site_symmetry_order
_atom_site_calc_flag
_atom_site_refinement_flags_posn
_atom_site_refinement_flags_adp
_atom_site_refinement_flags_occupancy
_atom_site_disorder_assembly
_atom_site_disorder_group
Cu1 Cu 0.5000 0.0000 0.5000 0.01057(7) Uani 1 2 d S . P . .
Cu2 Cu 1.06973(2) 0.45757(2) 0.33541(2) 0.01311(7) Uani 1 1 d . . . . .
O2 O 0.41649(14) 0.11864(8) 0.45665(12) 0.0173(2) Uani 1 1 d . . . . .
N3 N 0.52026(16) 0.18263(10) 0.46147(14) 0.0159(3) Uani 1 1 d . . . . .
C4 C 0.5769(2) 0.22493(12) 0.56876(17) 0.0187(3) Uani 1 1 d . . . . .
H4 H 0.5398 0.2105 0.6394 0.022 Uiso 1 1 calc R U . . .
C5 C 0.6889(2) 0.28931(12) 0.57580(17) 0.0186(3) Uani 1 1 d . . . . .
H5 H 0.7286 0.3197 0.6511 0.022 Uiso 1 1 calc R U . . .
C7 C 0.6799(2) 0.26535(12) 0.36267(17) 0.0202(4) Uani 1 1 d . . . . .
H7 H 0.7144 0.2790 0.2906 0.024 Uiso 1 1 calc R U . . .
C6 C 0.7433(2) 0.30945(11) 0.47220(16) 0.0164(3) Uani 1 1 d . . . . .
C8 C 0.5674(2) 0.20202(12) 0.35844(17) 0.0191(3) Uani 1 1 d . . . . .
H8 H 0.5233 0.1722 0.2835 0.023 Uiso 1 1 calc R U . . .
C9 C 0.87069(19) 0.37706(11) 0.47990(16) 0.0159(3) Uani 1 1 d . . . . .
O10 O 0.93333(15) 0.40885(9) 0.58099(12) 0.0214(3) Uani 1 1 d . . . . .
O11 O 0.90054(15) 0.39398(9) 0.37694(12) 0.0220(3) Uani 1 1 d . . . . .
O12 O 0.92002(13) 0.49610(9) 0.18518(11) 0.0161(2) Uani 1 1 d . . . . .
N13 N 0.76805(16) 0.49033(10) 0.18496(13) 0.0138(3) Uani 1 1 d . . . . .
C14 C 0.68013(19) 0.42961(11) 0.11260(16) 0.0154(3) Uani 1 1 d . . . . .
H14 H 0.7248 0.3903 0.0642 0.019 Uiso 1 1 calc R U . . .
C15 C 0.52423(19) 0.42502(11) 0.10945(15) 0.0149(3) Uani 1 1 d . . . . .
H15 H 0.4601 0.3839 0.0565 0.018 Uiso 1 1 calc R U . . .
C16 C 0.46111(19) 0.48080(12) 0.18403(15) 0.0141(3) Uani 1 1 d . . . . .
C17 C 0.5569(2) 0.54014(13) 0.26049(17) 0.0199(4) Uani 1 1 d . . . . .
H17 H 0.5167 0.5773 0.3140 0.024 Uiso 1 1 calc R U . . .
C18 C 0.7117(2) 0.54506(13) 0.25855(17) 0.0197(4) Uani 1 1 d . . . . .
H18 H 0.7776 0.5868 0.3089 0.024 Uiso 1 1 calc R U . . .
C19 C 0.28977(19) 0.47725(11) 0.17847(15) 0.0130(3) Uani 1 1 d . . . . .
O20 O 0.20640(13) 0.45340(8) 0.07700(11) 0.0155(2) Uani 1 1 d . . . . .
O21 O 0.24852(14) 0.49842(9) 0.27394(12) 0.0200(3) Uani 1 1 d . . . . .
O22 O 1.21973(16) 0.40090(10) 0.47050(13) 0.0285(3) Uani 1 1 d . . . . .
N23 N 1.2111(2) 0.31568(14) 0.46840(17) 0.0345(4) Uani 1 1 d . . . . .
O24 O 1.181(4) 0.2823(15) 0.3654(12) 0.056(4) Uani 0.61(10) 1 d . . P A 1
O24A O 1.137(5) 0.271(2) 0.379(4) 0.068(7) Uani 0.39(10) 1 d . . P A 2
O25 O 1.2514(2) 0.27694(11) 0.56758(16) 0.0458(4) Uani 1 1 d . . . . .

loop_
_atom_site_aniso_label
_atom_site_aniso_U_11
_atom_site_aniso_U_22
_atom_site_aniso_U_33
_atom_site_aniso_U_23
_atom_site_aniso_U_13
_atom_site_aniso_U_12
Cu1 0.00600(13) 0.01242(14) 0.01319(14) 0.00064(10) 0.00209(10) -0.00049(10)
Cu2 0.00876(11) 0.01854(11) 0.01245(11) 0.00109(7) 0.00333(8) -0.00104(7)
O2 0.0113(6) 0.0134(5) 0.0274(7) 0.0026(5) 0.0051(5) -0.0014(5)
N3 0.0124(7) 0.0144(7) 0.0215(7) 0.0025(6) 0.0051(6) -0.0002(5)
C4 0.0183(8) 0.0202(8) 0.0199(9) 0.0011(7) 0.0088(7) -0.0007(7)
C5 0.0183(8) 0.0203(8) 0.0185(8) -0.0023(7) 0.0066(7) -0.0020(7)
C7 0.0237(9) 0.0203(8) 0.0177(8) 0.0017(7) 0.0072(7) -0.0045(7)
C6 0.0155(8) 0.0144(7) 0.0199(8) 0.0010(6) 0.0053(6) -0.0008(6)
C8 0.0203(9) 0.0188(8) 0.0175(8) -0.0010(7) 0.0033(7) -0.0025(7)
C9 0.0134(8) 0.0135(7) 0.0214(8) 0.0011(6) 0.0050(6) -0.0011(6)
O10 0.0202(6) 0.0220(6) 0.0230(7) -0.0055(5) 0.0069(5) -0.0060(5)
O11 0.0193(6) 0.0271(7) 0.0189(6) 0.0056(5) 0.0034(5) -0.0094(5)
O12 0.0054(5) 0.0292(7) 0.0144(6) 0.0025(5) 0.0038(4) -0.0013(5)
N13 0.0068(6) 0.0209(7) 0.0140(7) 0.0032(5) 0.0031(5) -0.0007(5)
C14 0.0131(8) 0.0179(8) 0.0165(8) 0.0011(6) 0.0058(6) 0.0007(6)
C15 0.0112(7) 0.0175(8) 0.0162(8) 0.0004(6) 0.0039(6) -0.0017(6)
C16 0.0087(7) 0.0205(8) 0.0133(7) 0.0030(6) 0.0030(6) 0.0001(6)
C17 0.0124(8) 0.0277(9) 0.0208(9) -0.0070(7) 0.0064(7) -0.0007(7)
C18 0.0137(8) 0.0275(9) 0.0187(8) -0.0066(7) 0.0050(7) -0.0036(7)
C19 0.0087(7) 0.0143(7) 0.0166(8) 0.0032(6) 0.0041(6) 0.0009(6)
O20 0.0079(5) 0.0187(6) 0.0188(6) -0.0023(5) 0.0013(5) 0.0018(4)
O21 0.0103(6) 0.0339(7) 0.0170(6) -0.0017(5) 0.0058(5) -0.0018(5)
O22 0.0203(7) 0.0379(8) 0.0248(7) 0.0105(6) 0.0003(6) -0.0003(6)
N23 0.0347(10) 0.0396(10) 0.0267(9) -0.0020(8) 0.0025(8) 0.0211(9)
O24 0.072(8) 0.059(4) 0.029(4) -0.014(2) -0.006(4) 0.035(5)
O24A 0.058(11) 0.061(8) 0.068(10) -0.034(7) -0.020(7) 0.029(7)
O25 0.0647(12) 0.0338(9) 0.0375(9) 0.0106(7) 0.0093(8) 0.0216(8)

loop_
_atom_type_symbol
_atom_type_description
_atom_type_scat_dispersion_real
_atom_type_scat_dispersion_imag
_atom_type_scat_source
C C 0.0033 0.0016 'International Tables Vol C Tables 4.2.6.8 and 6.1.1.4'
H H 0.0000 0.0000 'International Tables Vol C Tables 4.2.6.8 and 6.1.1.4'
Cu Cu 0.3201 1.2651 'International Tables Vol C Tables 4.2.6.8 and 6.1.1.4'
N N 0.0061 0.0033 'International Tables Vol C Tables 4.2.6.8 and 6.1.1.4'
O O 0.0106 0.0060 'International Tables Vol C Tables 4.2.6.8 and 6.1.1.4'

loop_
_geom_angle_atom_site_label_1
_geom_angle_atom_site_label_2
_geom_angle_atom_site_label_3
_geom_angle
_geom_angle_site_symmetry_1
_geom_angle_site_symmetry_3
O2 Cu1 O2 180.0 . 3_656
O2 Cu1 O20 92.37(5) . 4_666
O2 Cu1 O20 87.63(5) 3_656 4_666
O2 Cu1 O20 87.63(5) . 2_545
O2 Cu1 O20 92.37(5) 3_656 2_545
O20 Cu1 O20 180.0 4_666 2_545
O2 Cu1 O12 88.90(5) . 2_645
O2 Cu1 O12 91.10(5) 3_656 2_645
O20 Cu1 O12 87.08(5) 4_666 2_645
O20 Cu1 O12 92.92(5) 2_545 2_645
O2 Cu1 O12 91.10(5) . 4_566
O2 Cu1 O12 88.90(5) 3_656 4_566
O20 Cu1 O12 92.92(5) 4_666 4_566
O20 Cu1 O12 87.08(5) 2_545 4_566
O12 Cu1 O12 180.0 2_645 4_566
O11 Cu2 O22 91.43(6) . .
O11 Cu2 O12 86.77(6) . .
O22 Cu2 O12 170.59(6) . .
O11 Cu2 O21 167.45(6) . 1_655
O22 Cu2 O21 86.96(6) . 1_655
O12 Cu2 O21 92.80(5) . 1_655
O11 Cu2 O10 105.19(6) . 3_766
O22 Cu2 O10 98.37(6) . 3_766
O12 Cu2 O10 91.01(5) . 3_766
O21 Cu2 O10 87.35(5) 1_655 3_766
N3 O2 Cu1 115.88(10) . .
O2 N3 C4 119.41(14) . .
O2 N3 C8 118.45(15) . .
C4 N3 C8 122.13(15) . .
N3 C4 C5 119.83(16) . .
N3 C4 H4 120.1 . .
C5 C4 H4 120.1 . .
C4 C5 C6 119.66(17) . .
C4 C5 H5 120.2 . .
C6 C5 H5 120.2 . .
C8 C7 C6 120.20(17) . .
C8 C7 H7 119.9 . .
C6 C7 H7 119.9 . .
C5 C6 C7 118.70(16) . .
C5 C6 C9 120.23(16) . .
C7 C6 C9 121.06(16) . .
N3 C8 C7 119.44(17) . .
N3 C8 H8 120.3 . .
C7 C8 H8 120.3 . .
O10 C9 O11 127.44(16) . .
O10 C9 C6 119.03(16) . .
O11 C9 C6 113.52(15) . .
C9 O10 Cu2 133.62(12) . 3_766
C9 O11 Cu2 131.36(12) . .
N13 O12 Cu2 117.15(10) . .
N13 O12 Cu1 120.73(9) . 2_655
Cu2 O12 Cu1 118.42(6) . 2_655
C18 N13 C14 122.65(15) . .
C18 N13 O12 118.42(14) . .
C14 N13 O12 118.92(14) . .
N13 C14 C15 119.19(16) . .
N13 C14 H14 120.4 . .
C15 C14 H14 120.4 . .
C14 C15 C16 119.90(16) . .
C14 C15 H15 120.1 . .
C16 C15 H15 120.1 . .
C17 C16 C15 118.99(16) . .
C17 C16 C19 121.09(16) . .
C15 C16 C19 119.91(15) . .
C18 C17 C16 119.66(16) . .
C18 C17 H17 120.2 . .
C16 C17 H17 120.2 . .
N13 C18 C17 119.53(16) . .
N13 C18 H18 120.2 . .
C17 C18 H18 120.2 . .
O21 C19 O20 128.09(16) . .
O21 C19 C16 116.89(15) . .
O20 C19 C16 115.03(15) . .
C19 O20 Cu1 125.87(11) . 2
C19 O21 Cu2 129.83(12) . 1_455
N23 O22 Cu2 113.26(13) . .
O24 N23 O25 127.1(9) . .
O25 N23 O24A 117(2) . .
O24 N23 O22 115.2(10) . .
O25 N23 O22 117.06(19) . .
O24A N23 O22 124.8(19) . .

loop_
_geom_bond_atom_site_label_1
_geom_bond_atom_site_label_2
_geom_bond_distance
_geom_bond_site_symmetry_2
Cu1 O2 1.9555(13) .
Cu1 O2 1.9555(13) 3_656
Cu1 O20 1.9643(12) 4_666
Cu1 O20 1.9643(12) 2_545
Cu1 O12 2.3427(13) 2_645
Cu1 O12 2.3427(13) 4_566
Cu2 O11 1.9312(13) .
Cu2 O22 1.9598(14) .
Cu2 O12 1.9686(13) .
Cu2 O21 1.9736(13) 1_655
Cu2 O10 2.2254(14) 3_766
O2 N3 1.3282(19) .
N3 C4 1.347(2) .
N3 C8 1.347(2) .
C4 C5 1.381(2) .
C4 H4 0.9500 .
C5 C6 1.390(2) .
C5 H5 0.9500 .
C7 C8 1.377(3) .
C7 C6 1.391(3) .
C7 H7 0.9500 .
C6 C9 1.512(2) .
C8 H8 0.9500 .
C9 O10 1.233(2) .
C9 O11 1.267(2) .
O10 Cu2 2.2255(14) 3_766
O12 N13 1.3535(18) .
O12 Cu1 2.3427(13) 2_655
N13 C18 1.344(2) .
N13 C14 1.344(2) .
C14 C15 1.380(2) .
C14 H14 0.9500 .
C15 C16 1.393(2) .
C15 H15 0.9500 .
C16 C17 1.384(3) .
C16 C19 1.511(2) .
C17 C18 1.383(2) .
C17 H17 0.9500 .
C18 H18 0.9500 .
C19 O21 1.249(2) .
C19 O20 1.253(2) .
O20 Cu1 1.9643(12) 2
O21 Cu2 1.9737(13) 1_455
O22 N23 1.289(3) .
N23 O24 1.227(16) .
N23 O25 1.230(3) .
N23 O24A 1.26(2) .
